data_7200726
loop_
_publ_author_name
'Verdan, Simon'
'Melich, Xavier'
'Bernardinelli, G\'erald'
'Williams, Alan F.'

_publ_section_title
;
 Molecular bricklaying II. : Anion and chain length effects in
 bisbenzimidazolonium salts
;
_journal_issue 7
_journal_name_full CrystEngComm
_journal_page_first 1416
_journal_paper_doi 10.1039/b820737b
_journal_volume 11
_journal_year 2009
_chemical_formula_moiety 'C22 H28 N4, Cl4 Co, H2 O'
_chemical_formula_sum 'C22 H30 Cl4 Co N4 O'
_chemical_formula_weight 567.3
_space_group_IT_number 2
_symmetry_cell_setting triclinic
_symmetry_space_group_name_Hall '-P 1'
_symmetry_space_group_name_H-M 'P -1'
_cell_angle_alpha 101.171(8)
_cell_angle_beta 92.926(8)
_cell_angle_gamma 112.318(8)
_cell_formula_units_Z 2
_cell_length_a 8.7775(6)
_cell_length_b 9.8459(7)
_cell_length_c 16.5945(12)
_cell_measurement_reflns_used 7998
_cell_measurement_temperature 200
_cell_measurement_theta_max 27.6
_cell_measurement_theta_min 3.7
_cell_volume 1289.24(19)
_computing_cell_refinement 'CELL (Stoe & Cie, 1999)'
_computing_data_collection 'EXPOSE (Stoe & Cie, 1999)'
_computing_data_reduction 'XRED (Stoe & Cie, 1999)'
_computing_molecular_graphics xtal_gx3
_computing_publication_material xtal_CIFIO
_computing_structure_refinement xtal_CRYLSQ
_computing_structure_solution SIR97
_diffrn_detector_area_resol_mean 6
_diffrn_measured_fraction_theta_full 1.0
_diffrn_measured_fraction_theta_max 1.0
_diffrn_measurement_device_type 'Stoe Ipds'
_diffrn_measurement_method \f
_diffrn_radiation_type MoK\a
_diffrn_radiation_wavelength .71073
_diffrn_reflns_av_R_equivalents .038
_diffrn_reflns_limit_h_max 11
_diffrn_reflns_limit_h_min -11
_diffrn_reflns_limit_k_max 12
_diffrn_reflns_limit_k_min -12
_diffrn_reflns_limit_l_max 21
_diffrn_reflns_limit_l_min -21
_diffrn_reflns_number 16921
_diffrn_reflns_theta_full 27.6
_diffrn_reflns_theta_max 27.6
_diffrn_standards_decay_% 0
_exptl_absorpt_coefficient_mu 1.1
_exptl_absorpt_correction_T_max .8905
_exptl_absorpt_correction_T_min .7933
_exptl_absorpt_correction_type numerical
_exptl_absorpt_process_details 'XRED; Stoe & Cie, 1999'
_exptl_crystal_colour blue
_exptl_crystal_density_diffrn 1.461
_exptl_crystal_density_meas ?
_exptl_crystal_description prism
_exptl_crystal_F_000 586
_exptl_crystal_size_max .24
_exptl_crystal_size_mid .17
_exptl_crystal_size_min .10
_refine_diff_density_max .621
_refine_diff_density_min -.816
_refine_ls_abs_structure_details none
_refine_ls_extinction_method none
_refine_ls_goodness_of_fit_ref 1.30(2)
_refine_ls_hydrogen_treatment mixed
_refine_ls_number_parameters 301
_refine_ls_number_reflns 3838
_refine_ls_R_factor_gt .027
_refine_ls_shift/su_max .002
_refine_ls_structure_factor_coef F
_refine_ls_weighting_details \w=1/[\s^2^(Fo)+0.0001(Fo^2^)]
_refine_ls_weighting_scheme calc
_refine_ls_wR_factor_ref .027
_reflns_number_gt 3723
_reflns_number_total 5736
_reflns_threshold_expression 'refl observed if Fo > 3.99 \s(Fo)'
_cod_data_source_file b820737b.txt
_cod_data_source_block NOMI
_cod_depositor_comments
;
The following automatic conversions were performed:

'_exptl_crystal_density_meas' value 'not_measured' was changed to '?'
- the value is perceived as not measured.

Automatic conversion script
Id: cif_fix_values 3008 2015-01-20 13:52:24Z robertas 
;
_cod_original_sg_symbol_Hall '-p 1'
_cod_database_code 7200726

loop_
_symmetry_equiv_pos_as_xyz
+x,+y,+z
-x,-y,-z

loop_
_atom_site_label
_atom_site_fract_x
_atom_site_fract_y
_atom_site_fract_z
_atom_site_U_iso_or_equiv
_atom_site_occupancy
_atom_site_adp_type
N1a .0199(2) .7234(2) -.08173(12) .0226(8) 1.00000 Uani
N2a .1022(2) .7236(2) .04429(12) .0234(8) 1.00000 Uani
C1a -.0694(3) .7856(3) -.02929(14) .0214(9) 1.00000 Uani
C2a -.1890(3) .8415(3) -.04609(15) .0255(9) 1.00000 Uani
C3a -.2515(3) .8959(3) .02193(16) .0287(10) 1.00000 Uani
C4a -.1978(3) .8951(3) .10283(16) .0287(10) 1.00000 Uani
C5a -.0789(3) .8406(3) .11938(15) .0275(10) 1.00000 Uani
C6a -.0163(3) .7857(3) .05107(14) .0223(9) 1.00000 Uani
C7a .1227(3) .6888(3) -.03458(15) .0234(9) 1.00000 Uani
C8a .2391(3) .6199(3) -.06672(15) .0269(9) 1.00000 Uani
C9a .3380(3) .5919(3) .00183(15) .0262(9) 1.00000 Uani
C10a .4495(3) .5142(3) -.03360(16) .0266(9) 1.00000 Uani
C11a .0054(3) .7021(3) -.17140(15) .0321(10) 1.00000 Uani
N1b .9381(3) .2417(3) .59180(12) .0258(8) 1.00000 Uani
N2b 1.0058(3) .4848(3) .62231(12) .0276(8) 1.00000 Uani
C1b 1.0986(3) .3085(3) .63610(14) .0267(10) 1.00000 Uani
C2b 1.2058(3) .2449(3) .66114(16) .0338(11) 1.00000 Uani
C3b 1.3581(3) .3452(4) .70552(17) .0393(12) 1.00000 Uani
C4b 1.4021(3) .5012(4) .72360(17) .0403(12) 1.00000 Uani
C5b 1.2960(3) .5637(3) .69862(16) .0348(11) 1.00000 Uani
C6b 1.1422(3) .4628(3) .65482(14) .0272(10) 1.00000 Uani
C7b .8861(3) .3520(3) .58622(14) .0264(10) 1.00000 Uani
C8b .7173(3) .3247(3) .54699(15) .0312(10) 1.00000 Uani
C9b .6886(3) .4679(3) .54612(15) .0296(10) 1.00000 Uani
C10b .5151(3) .4302(3) .50238(15) .0314(10) 1.00000 Uani
C11b .8434(3) .0817(3) .55740(16) .0356(11) 1.00000 Uani
Co .61642(4) .02049(4) .74975(2) .02356(13) 1.00000 Uani
Cl1 .77584(7) .27562(7) .77441(4) .0316(3) 1.00000 Uani
Cl2 .41514(7) -.02118(8) .64433(4) .0393(3) 1.00000 Uani
Cl3 .76403(7) -.12568(7) .71580(4) .0357(3) 1.00000 Uani
Cl4 .50485(7) -.04282(8) .86293(4) .0363(3) 1.00000 Uani
O1w -.0348(3) .2245(2) .37089(14) .0453(9) 1.00000 Uani
H02a .162(3) .715(3) .0905(13) .04000 1.00000 Uiso
H2a -.22629 .84202 -.10270 .04000 1.00000 Uiso
H3a -.33607 .93608 .01330 .04000 1.00000 Uiso
H4a -.24603 .93458 .14897 .04000 1.00000 Uiso
H5a -.04102 .84027 .17596 .04000 1.00000 Uiso
H81a .17427 .52328 -.10576 .04000 1.00000 Uiso
H82a .31722 .68803 -.09564 .04000 1.00000 Uiso
H91a .40740 .68866 .03945 .04000 1.00000 Uiso
H92a .26028 .52730 .03255 .04000 1.00000 Uiso
H101a .37961 .41744 -.07113 .04000 1.00000 Uiso
H102a .52640 .57880 -.06468 .04000 1.00000 Uiso
H111a -.05912 .75345 -.18868 .04000 1.00000 Uiso
H112a .11453 .74277 -.18784 .04000 1.00000 Uiso
H113a -.04794 .59631 -.19712 .04000 1.00000 Uiso
H02b 1.012(3) .582(3) .6260(16) .04000 1.00000 Uiso
H2b 1.17495 .13568 .64809 .04000 1.00000 Uiso
H3b 1.43701 .30573 .72465 .04000 1.00000 Uiso
H4b 1.51160 .56836 .75482 .04000 1.00000 Uiso
H5b 1.32719 .67324 .71119 .04000 1.00000 Uiso
H81b .70098 .26813 .48953 .04000 1.00000 Uiso
H82b .63505 .26445 .57756 .04000 1.00000 Uiso
H91b .69986 .52358 .60336 .04000 1.00000 Uiso
H92b .77176 .53051 .51687 .04000 1.00000 Uiso
H101b .50258 .37045 .44607 .04000 1.00000 Uiso
H102b .43226 .37061 .53317 .04000 1.00000 Uiso
H111b .88353 .02394 .58677 .04000 1.00000 Uiso
H112b .72974 .05682 .56223 .04000 1.00000 Uiso
H113b .85646 .05782 .50016 .04000 1.00000 Uiso
H11w -.137(3) .160(3) .3537(14) .04000 1.00000 Uiso
H12w .032(3) .193(3) .3443(14) .04000 1.00000 Uiso

loop_
_atom_site_aniso_label
_atom_site_aniso_U_11
_atom_site_aniso_U_22
_atom_site_aniso_U_33
_atom_site_aniso_U_12
_atom_site_aniso_U_13
_atom_site_aniso_U_23
N1a .0224(9) .0205(10) .0257(11) .0097(8) .0023(7) .0051(9)
N2a .0203(9) .0247(10) .0269(12) .0102(8) .0015(8) .0077(9)
C1a .0192(10) .0150(11) .0277(13) .0048(9) .0027(9) .0037(10)
C2a .0200(10) .0213(12) .0335(14) .0061(9) -.0014(9) .0083(11)
C3a .0204(10) .0203(12) .0454(16) .0085(9) .0036(10) .0070(12)
C4a .0223(11) .0242(12) .0381(16) .0089(10) .0089(10) .0034(12)
C5a .0242(11) .0250(12) .0297(14) .0078(10) .0017(9) .0028(11)
C6a .0176(10) .0180(11) .0287(14) .0051(9) .0013(9) .0045(10)
C7a .0204(10) .0179(11) .0310(15) .0064(9) .0017(9) .0068(11)
C8a .0265(11) .0248(12) .0337(14) .0131(10) .0078(9) .0096(11)
C9a .0208(10) .0231(12) .0358(15) .0099(9) .0042(9) .0071(11)
C10a .0211(10) .0216(12) .0372(14) .0096(9) .0032(9) .0051(11)
C11a .0396(13) .0343(14) .0266(14) .0198(12) .0034(10) .0060(12)
N1b .0294(10) .0292(11) .0236(11) .0162(9) .0042(8) .0074(10)
N2b .0282(10) .0303(12) .0289(12) .0170(9) .0035(8) .0061(10)
C1b .0302(12) .0349(14) .0217(13) .0178(10) .0084(9) .0106(11)
C2b .0393(13) .0423(15) .0326(15) .0266(12) .0090(11) .0148(13)
C3b .0356(13) .0566(18) .0382(16) .0286(13) .0057(11) .0177(14)
C4b .0279(12) .0563(18) .0368(16) .0174(12) .0010(10) .0106(14)
C5b .0318(12) .0361(14) .0361(16) .0144(11) .0059(11) .0050(13)
C6b .0283(11) .0364(14) .0239(14) .0187(11) .0080(9) .0095(12)
C7b .0306(12) .0360(14) .0209(13) .0205(11) .0078(10) .0093(12)
C8b .0310(12) .0373(14) .0274(15) .0185(11) -.0027(10) .0038(12)
C9b .0273(11) .0369(14) .0296(14) .0176(11) .0030(10) .0088(12)
C10b .0271(11) .0422(15) .0278(14) .0178(11) .0006(10) .0075(12)
C11b .0416(13) .0312(14) .0365(16) .0184(11) .0012(11) .0064(12)
Co .02175(15) .02473(17) .02662(19) .01228(13) .00199(12) .00541(14)
Cl1 .0361(3) .0263(3) .0293(4) .0085(3) .0000(3) .0088(3)
Cl2 .0318(3) .0408(4) .0410(4) .0155(3) -.0118(3) .0021(4)
Cl3 .0393(4) .0422(4) .0380(4) .0294(3) .0087(3) .0090(3)
Cl4 .0367(3) .0441(4) .0398(4) .0229(3) .0173(3) .0188(4)
O1w .0353(9) .0349(11) .0703(15) .0182(9) .0181(9) .0112(10)

loop_
_atom_type_symbol
_atom_type_scat_source
_atom_type_scat_dispersion_real
_atom_type_scat_dispersion_imag
C Int._Tables_Vol_IV_Tables_2.2B_and_2.3.1 .002 .002
H Int._Tables_Vol_IV_Tables_2.2B_and_2.3.1 0 0
N Int._Tables_Vol_IV_Tables_2.2B_and_2.3.1 .004 .003
O Int._Tables_Vol_IV_Tables_2.2B_and_2.3.1 .008 .006
Cl Int._Tables_Vol_IV_Tables_2.2B_and_2.3.1 .132 .159
Co Int._Tables_Vol_IV_Tables_2.2B_and_2.3.1 .299 .973

loop_
_geom_angle_atom_site_label_1
_geom_angle_atom_site_label_2
_geom_angle_atom_site_label_3
_geom_angle_site_symmetry_1
_geom_angle_site_symmetry_2
_geom_angle_site_symmetry_3
_geom_angle
C1a N1a C7a . . . 108.23(19)
C1a N1a C11a . . . 125.9(3)
C7a N1a C11a . . . 125.9(3)
C6a N2a C7a . . . 109.9(3)
C6a N2a H02a . . . 123.1(17)
C7a N2a H02a . . . 126.9(17)
N1a C1a C2a . . . 131.5(3)
N1a C1a C6a . . . 106.7(3)
C2a C1a C6a . . . 121.8(3)
C1a C2a C3a . . . 115.9(3)
C2a C3a C4a . . . 122.0(3)
C3a C4a C5a . . . 122.0(3)
C4a C5a C6a . . . 116.0(3)
N2a C6a C1a . . . 106.0(2)
N2a C6a C5a . . . 131.8(3)
C1a C6a C5a . . . 122.2(3)
N1a C7a N2a . . . 109.2(3)
N1a C7a C8a . . . 125.0(3)
N2a C7a C8a . . . 125.8(3)
C7a C8a C9a . . . 112.8(3)
C8a C9a C10a . . . 111.4(3)
C9a C10a C10a . . 2_665 112.5(3)
C1b N1b C7b . . . 108.04(18)
C1b N1b C11b . . . 126.4(3)
C7b N1b C11b . . . 125.57(19)
C6b N2b C7b . . . 109.3(3)
C6b N2b H02b . . . 120.0(15)
C7b N2b H02b . . . 130.7(15)
N1b C1b C2b . . . 131.2(3)
N1b C1b C6b . . . 107.0(3)
C2b C1b C6b . . . 121.83(19)
C1b C2b C3b . . . 116.2(3)
C2b C3b C4b . . . 121.7(3)
C3b C4b C5b . . . 121.9(2)
C4b C5b C6b . . . 116.3(3)
N2b C6b C1b . . . 106.19(17)
N2b C6b C5b . . . 131.8(3)
C1b C6b C5b . . . 122.0(3)
N1b C7b N2b . . . 109.5(2)
N1b C7b C8b . . . 123.93(18)
N2b C7b C8b . . . 126.6(3)
C7b C8b C9b . . . 114.36(18)
C8b C9b C10b . . . 111.02(18)
C9b C10b C10b . . 2_666 112.39(18)
Cl1 Co Cl2 . . . 103.97(3)
Cl1 Co Cl3 . . . 113.48(3)
Cl1 Co Cl4 . . . 111.29(3)
Cl2 Co Cl3 . . . 111.85(3)
Cl2 Co Cl4 . . . 111.15(3)
Cl3 Co Cl4 . . . 105.26(3)
H11w O1w H12w . . . 109.6(19)

loop_
_geom_bond_atom_site_label_1
_geom_bond_atom_site_label_2
_geom_bond_site_symmetry_1
_geom_bond_site_symmetry_2
_geom_bond_distance
N1a C1a . . 1.406(3)
N1a C7a . . 1.344(4)
N1a C11a . . 1.454(4)
N2a C6a . . 1.391(4)
N2a C7a . . 1.326(3)
N2a H02a . . .94(3)
C1a C2a . . 1.397(4)
C1a C6a . . 1.390(4)
C2a C3a . . 1.383(4)
C3a C4a . . 1.403(4)
C4a C5a . . 1.380(4)
C5a C6a . . 1.390(4)
C7a C8a . . 1.494(4)
C8a C9a . . 1.525(4)
C9a C10a . . 1.530(4)
C10a C10a . 2_665 1.522(4)
N1b C1b . . 1.401(3)
N1b C7b . . 1.344(4)
N1b C11b . . 1.452(3)
N2b C6b . . 1.396(4)
N2b C7b . . 1.327(3)
N2b H02b . . .93(3)
C1b C2b . . 1.399(5)
C1b C6b . . 1.383(4)
C2b C3b . . 1.385(3)
C3b C4b . . 1.399(5)
C4b C5b . . 1.383(5)
C5b C6b . . 1.393(3)
C7b C8b . . 1.491(4)
C8b C9b . . 1.526(5)
C9b C10b . . 1.529(4)
C10b C10b . 2_666 1.510(5)
Co Cl1 . . 2.3042(6)
Co Cl2 . . 2.2816(8)
Co Cl3 . . 2.2900(9)
Co Cl4 . . 2.2479(8)
O1w H11w . . .869(16)
O1w H12w . . .86(3)

loop_
_geom_hbond_atom_site_label_D
_geom_hbond_atom_site_label_H
_geom_hbond_atom_site_label_A
_geom_hbond_site_symmetry_D
_geom_hbond_site_symmetry_H
_geom_hbond_site_symmetry_A
_geom_hbond_distance_DH
_geom_hbond_distance_HA
_geom_hbond_distance_DA
_geom_hbond_angle_DHA
N2a H02a Cl1 . . 2_666 0.94(3) 2.26(2) 3.139(2) 156(2)
N2b H02b O1w . . 2_666 0.93(2) 1.82(2) 2.755(3) 176(2)
O1w H11w Cl2 . . 2_556 0.87(2) 2.31(2) 3.140(2) 160(2)
O1w H12w Cl3 . . 2_656 0.86(2) 2.34(2) 3.198(2) 174(2)

loop_
_geom_torsion_atom_site_label_1
_geom_torsion_atom_site_label_2
_geom_torsion_atom_site_label_3
_geom_torsion_atom_site_label_4
_geom_torsion_site_symmetry_1
_geom_torsion_site_symmetry_2
_geom_torsion_site_symmetry_3
_geom_torsion_site_symmetry_4
_geom_torsion
C7a N1a C1a C2a . . . . 179.1(2)
C7a N1a C1a C6a . . . . -.4(2)
C11a N1a C1a C2a . . . . -.1(4)
C11a N1a C1a C6a . . . . -179.58(17)
C1a N1a C7a N2a . . . . .8(3)
C1a N1a C7a C8a . . . . 179.94(18)
C11a N1a C7a N2a . . . . 179.96(17)
C11a N1a C7a C8a . . . . -.9(3)
C7a N2a C6a C1a . . . . .6(3)
C7a N2a C6a C5a . . . . -179.3(3)
H02a N2a C6a C1a . . . . 176.9(17)
H02a N2a C6a C5a . . . . -3.0(17)
C6a N2a C7a N1a . . . . -.9(3)
C6a N2a C7a C8a . . . . 180.00(18)
H02a N2a C7a N1a . . . . -177.0(18)
H02a N2a C7a C8a . . . . 3.9(18)
N1a C1a C2a C3a . . . . -179.70(18)
C6a C1a C2a C3a . . . . -.3(3)
N1a C1a C6a N2a . . . . -.1(2)
N1a C1a C6a C5a . . . . 179.76(17)
C2a C1a C6a N2a . . . . -179.63(17)
C2a C1a C6a C5a . . . . .2(3)
C1a C2a C3a C4a . . . . .0(3)
C2a C3a C4a C5a . . . . .3(3)
C3a C4a C5a C6a . . . . -.4(3)
C4a C5a C6a N2a . . . . 179.92(19)
C4a C5a C6a C1a . . . . .1(3)
N1a C7a C8a C9a . . . . -179.20(17)
N2a C7a C8a C9a . . . . -.2(3)
C7a C8a C9a C10a . . . . 177.19(16)
C8a C9a C10a C10a . . . 2_665 179.62(16)
C7b N1b C1b C2b . . . . 177.8(3)
C7b N1b C1b C6b . . . . -1.6(3)
C11b N1b C1b C2b . . . . -2.4(4)
C11b N1b C1b C6b . . . . 178.3(3)
C1b N1b C7b N2b . . . . 1.7(3)
C1b N1b C7b C8b . . . . -176.8(3)
C11b N1b C7b N2b . . . . -178.1(3)
C11b N1b C7b C8b . . . . 3.4(4)
C7b N2b C6b C1b . . . . .2(3)
C7b N2b C6b C5b . . . . -179.2(3)
H02b N2b C6b C1b . . . . -177(2)
H02b N2b C6b C5b . . . . 4(2)
C6b N2b C7b N1b . . . . -1.2(3)
C6b N2b C7b C8b . . . . 177.3(3)
H02b N2b C7b N1b . . . . 176(3)
H02b N2b C7b C8b . . . . -6(3)
N1b C1b C2b C3b . . . . -179.4(3)
C6b C1b C2b C3b . . . . -.2(4)
N1b C1b C6b N2b . . . . .8(3)
N1b C1b C6b C5b . . . . -179.7(3)
C2b C1b C6b N2b . . . . -178.6(3)
C2b C1b C6b C5b . . . . .9(4)
C1b C2b C3b C4b . . . . -.5(4)
C2b C3b C4b C5b . . . . .4(5)
C3b C4b C5b C6b . . . . .4(4)
C4b C5b C6b N2b . . . . 178.4(3)
C4b C5b C6b C1b . . . . -1.0(4)
N1b C7b C8b C9b . . . . -178.5(3)
N2b C7b C8b C9b . . . . 3.2(4)
C7b C8b C9b C10b . . . . 178.1(2)
C8b C9b C10b C10b . . . 2_666 -177.9(2)
